data_8105682
loop_
_publ_author_name
'Kloda, Matou\<s'
'Matulkov\'a, Irena'
'C\'isa\<rov\'a, Ivana'
'N\<emec, Ivan'

_publ_section_title
;
 The crystal structure of
 3-amino-(2,4-dioxopent-3-yl)-4,5-dihydro-1,2,4-triazinium nitrate,
 C8H13N5O5
;
_journal_issue 3
_journal_name_full 'Zeitschrift f\"ur Kristallographie - New Crystal Structures'
_journal_page_first 461
_journal_page_last 463
_journal_paper_doi 10.1515/ncrs-2018-0472
_journal_volume 234
_journal_year 2019
_chemical_compound_source 'synthesized by the authors'
_chemical_formula_moiety 'C8 H13 N4 O2, N O3'
_chemical_formula_sum 'C8 H13 N5 O5'
_chemical_formula_weight 259.23
_chemical_name_systematic
;        
3-amino-(2,4-dioxopent-3-yl)-4,5-dihydro-1,2,4-triazinium nitrate
;
_space_group_crystal_system triclinic
_space_group_IT_number 2
_space_group_name_Hall '-P 1'
_space_group_name_H-M_alt 'P -1'
_atom_sites_solution_hydrogens mixed
_audit_creation_method SHELXL-2018/1
_cell_angle_alpha 90.098(2)
_cell_angle_beta 91.031(2)
_cell_angle_gamma 109.874(2)
_cell_formula_units_Z 4
_cell_length_a 9.1462(4)
_cell_length_b 9.9732(5)
_cell_length_c 13.5252(6)
_cell_measurement_reflns_used 9876
_cell_measurement_temperature 150(2)
_cell_measurement_theta_max 27.5153
_cell_measurement_theta_min 2.3683
_cell_volume 1160.02(9)
_computing_cell_refinement 'SAINT V8.37A (Bruker AXS Inc., 2015)'
_computing_data_collection 'Bruker Instrument Service vV6.2.4'
_computing_data_reduction 'SAINT V8.37A (Bruker AXS Inc., 2015)'
_computing_molecular_graphics 'PLATON (Spek, 2009)'
_computing_publication_material 'PLATON (Spek, 2009)'
_computing_structure_refinement 'SHELXL-2018/1 (Sheldrick, 2018)'
_computing_structure_solution 'SHELXT 2014/5 (Sheldrick, 2014)'
_diffrn_ambient_temperature 150(2)
_diffrn_measured_fraction_theta_full 0.999
_diffrn_measured_fraction_theta_max 0.997
_diffrn_measurement_device_type 'Bruker D8 VENTURE Kappa Duo PHOTON 100 CMOS'
_diffrn_measurement_method '\f and \w scans'
_diffrn_radiation_monochromator 'Quazar Mo multilayer optic'
_diffrn_radiation_type MoK\a
_diffrn_radiation_wavelength 0.71073
_diffrn_reflns_av_R_equivalents 0.0302
_diffrn_reflns_av_unetI/netI 0.0184
_diffrn_reflns_Laue_measured_fraction_full 0.999
_diffrn_reflns_Laue_measured_fraction_max 0.997
_diffrn_reflns_limit_h_max 11
_diffrn_reflns_limit_h_min -11
_diffrn_reflns_limit_k_max 12
_diffrn_reflns_limit_k_min -12
_diffrn_reflns_limit_l_max 17
_diffrn_reflns_limit_l_min -17
_diffrn_reflns_number 32137
_diffrn_reflns_point_group_measured_fraction_full 0.999
_diffrn_reflns_point_group_measured_fraction_max 0.997
_diffrn_reflns_theta_full 25.242
_diffrn_reflns_theta_max 27.543
_diffrn_reflns_theta_min 2.171
_diffrn_source 'I\mS  micro-focus sealed tube'
_exptl_absorpt_coefficient_mu 0.124
_exptl_absorpt_correction_T_max 0.98
_exptl_absorpt_correction_T_min 0.94
_exptl_absorpt_correction_type multi-scan
_exptl_absorpt_process_details
;
SADABS-2016/2 - Bruker AXS area detector scaling and absorption correction
;
_exptl_crystal_colour colourless-yellow
_exptl_crystal_density_diffrn 1.484
_exptl_crystal_description prism
_exptl_crystal_F_000 544
_exptl_crystal_size_max 0.383
_exptl_crystal_size_mid 0.186
_exptl_crystal_size_min 0.140
_refine_diff_density_max 0.289
_refine_diff_density_min -0.282
_refine_diff_density_rms 0.050
_refine_ls_extinction_coef .
_refine_ls_extinction_method none
_refine_ls_goodness_of_fit_ref 1.086
_refine_ls_hydrogen_treatment constr
_refine_ls_matrix_type full
_refine_ls_number_parameters 329
_refine_ls_number_reflns 5341
_refine_ls_number_restraints 0
_refine_ls_restrained_S_all 1.086
_refine_ls_R_factor_all 0.0475
_refine_ls_R_factor_gt 0.0392
_refine_ls_shift/su_max 0.001
_refine_ls_shift/su_mean 0.000
_refine_ls_structure_factor_coef Fsqd
_refine_ls_weighting_details 'w=1/[\s^2^(Fo^2^)+(0.0435P)^2^+0.5385P] where P=(Fo^2^+2Fc^2^)/3'
_refine_ls_weighting_scheme calc
_refine_ls_wR_factor_gt 0.0972
_refine_ls_wR_factor_ref 0.1015
_reflns_Friedel_coverage 0.000
_reflns_Friedel_fraction_full .
_reflns_Friedel_fraction_max .
_reflns_number_gt 4575
_reflns_number_total 5341
_reflns_threshold_expression 'I > 2\s(I)'
_cod_data_source_file suppl_ncrs-2018-0472_suppl.cif
_cod_data_source_block amt_acac_no3
_cod_database_code 8105682
_shelx_shelxl_version_number 2018/1
_shelx_space_group_comment
;
The symmetry employed for this shelxl refinement is uniquely defined
by the following loop, which should always be used as a source of
symmetry information in preference to the above space-group names.
They are only intended as comments.
;
_shelx_estimated_absorpt_t_min 0.954
_shelx_estimated_absorpt_t_max 0.983

loop_
_space_group_symop_operation_xyz
'x, y, z'
'-x, -y, -z'

loop_
_atom_site_label
_atom_site_type_symbol
_atom_site_fract_x
_atom_site_fract_y
_atom_site_fract_z
_atom_site_U_iso_or_equiv
_atom_site_adp_type
_atom_site_occupancy
_atom_site_site_symmetry_order
_atom_site_calc_flag
_atom_site_refinement_flags_posn
_atom_site_refinement_flags_adp
_atom_site_refinement_flags_occupancy
_atom_site_disorder_assembly
_atom_site_disorder_group
N11 N 0.07188(13) 0.84121(13) 1.03654(8) 0.0221(2) Uani 1 1 d . . . . .
H11 H 0.093938 0.856608 1.102858 0.027 Uiso 1 1 d R U . . .
N12 N -0.07681(13) 0.83526(13) 1.00836(9) 0.0233(2) Uani 1 1 d . . . . .
N13 N 0.15658(12) 0.84569(12) 0.87653(8) 0.0191(2) Uani 1 1 d . . . . .
H13 H 0.236090 0.850786 0.831735 0.023 Uiso 1 1 d R U . . .
N14 N 0.32727(13) 0.87093(12) 1.00865(8) 0.0221(2) Uani 1 1 d . . . . .
H14A H 0.398989 0.859077 0.966846 0.027 Uiso 1 1 d R U . . .
H14B H 0.340689 0.876677 1.073246 0.027 Uiso 1 1 d R U . . .
C11 C 0.18675(15) 0.85368(13) 0.97311(9) 0.0163(2) Uani 1 1 d . . . . .
C12 C -0.10714(16) 0.82704(15) 0.91600(10) 0.0227(3) Uani 1 1 d . . . . .
H12 H -0.208996 0.822400 0.896344 0.027 Uiso 1 1 calc R U . . .
C13 C 0.00122(14) 0.82390(13) 0.83493(9) 0.0174(2) Uani 1 1 d . . . . .
H13A H 0.009455 0.905770 0.790187 0.021 Uiso 1 1 calc R U . . .
C14 C -0.06299(14) 0.68521(13) 0.77226(9) 0.0171(2) Uani 1 1 d . . . . .
H14 H -0.177294 0.663106 0.761627 0.020 Uiso 1 1 calc R U . . .
C15 C 0.01346(15) 0.70511(15) 0.67135(10) 0.0198(3) Uani 1 1 d . . . . .
C16 C -0.0582(2) 0.59032(19) 0.59664(12) 0.0366(4) Uani 1 1 d . . . . .
H16A H -0.008713 0.618939 0.532722 0.055 Uiso 1 1 calc R U . . .
H16B H -0.169644 0.574576 0.589963 0.055 Uiso 1 1 calc R U . . .
H16C H -0.043171 0.502013 0.618119 0.055 Uiso 1 1 calc R U . . .
C17 C -0.03804(17) 0.55934(14) 0.82490(11) 0.0242(3) Uani 1 1 d . . . . .
C18 C -0.1612(2) 0.47663(18) 0.89403(14) 0.0440(4) Uani 1 1 d . . . . .
H18A H -0.250151 0.413479 0.855890 0.066 Uiso 1 1 calc R U . . .
H18B H -0.194729 0.542659 0.933864 0.066 Uiso 1 1 calc R U . . .
H18C H -0.119386 0.419485 0.937675 0.066 Uiso 1 1 calc R U . . .
O11 O 0.12435(11) 0.80945(11) 0.65418(7) 0.0261(2) Uani 1 1 d . . . . .
O12 O 0.07754(15) 0.53010(14) 0.81088(11) 0.0456(3) Uani 1 1 d . . . . .
N15 N 0.15407(13) 0.84161(12) 1.28614(8) 0.0207(2) Uani 1 1 d . . . . .
O13 O 0.05087(11) 0.87001(12) 1.23703(7) 0.0271(2) Uani 1 1 d . . . . .
O14 O 0.28201(12) 0.85659(13) 1.24740(8) 0.0320(3) Uani 1 1 d . . . . .
O15 O 0.12733(13) 0.79755(14) 1.37221(8) 0.0374(3) Uani 1 1 d . . . . .
N21 N 0.62712(13) 0.82879(13) 0.53521(8) 0.0239(3) Uani 1 1 d . . . . .
H21 H 0.611322 0.818373 0.600234 0.029 Uiso 1 1 d R U . . .
N22 N 0.78364(13) 0.86826(13) 0.51078(9) 0.0251(3) Uani 1 1 d . . . . .
N23 N 0.54699(13) 0.86083(12) 0.37750(8) 0.0182(2) Uani 1 1 d . . . . .
H23 H 0.465426 0.863377 0.336370 0.022 Uiso 1 1 d R U . . .
N24 N 0.37641(13) 0.82233(12) 0.50727(8) 0.0221(2) Uani 1 1 d . . . . .
H24A H 0.298105 0.821662 0.464577 0.027 Uiso 1 1 d R U . . .
H24B H 0.366405 0.820462 0.570976 0.027 Uiso 1 1 d R U . . .
C21 C 0.51564(15) 0.83697(13) 0.47247(9) 0.0172(2) Uani 1 1 d . . . . .
C22 C 0.81237(16) 0.88381(16) 0.41914(10) 0.0242(3) Uani 1 1 d . . . . .
H22 H 0.918469 0.912672 0.401154 0.029 Uiso 1 1 calc R U . . .
C23 C 0.69402(14) 0.86076(14) 0.33657(9) 0.0177(3) Uani 1 1 d . . . . .
H23A H 0.731544 0.944345 0.291443 0.021 Uiso 1 1 calc R U . . .
C24 C 0.67734(14) 0.72543(14) 0.27463(9) 0.0179(3) Uani 1 1 d . . . . .
H24 H 0.783668 0.721151 0.264340 0.022 Uiso 1 1 calc R U . . .
C25 C 0.58185(17) 0.59060(15) 0.32842(11) 0.0254(3) Uani 1 1 d . . . . .
C26 C 0.6696(3) 0.51314(19) 0.38435(15) 0.0471(5) Uani 1 1 d . . . . .
H26A H 0.601029 0.449352 0.432123 0.071 Uiso 1 1 calc R U . . .
H26B H 0.758133 0.582007 0.419534 0.071 Uiso 1 1 calc R U . . .
H26C H 0.707517 0.457060 0.338232 0.071 Uiso 1 1 calc R U . . .
C27 C 0.60359(15) 0.73172(15) 0.17345(10) 0.0215(3) Uani 1 1 d . . . . .
C28 C 0.5928(2) 0.61157(18) 0.10337(12) 0.0358(4) Uani 1 1 d . . . . .
H28A H 0.519546 0.522516 0.128735 0.054 Uiso 1 1 calc R U . . .
H28B H 0.695602 0.602323 0.097340 0.054 Uiso 1 1 calc R U . . .
H28C H 0.556323 0.631498 0.038310 0.054 Uiso 1 1 calc R U . . .
O21 O 0.44111(14) 0.55221(12) 0.32541(10) 0.0428(3) Uani 1 1 d . . . . .
O22 O 0.55938(13) 0.82922(12) 0.15185(8) 0.0309(2) Uani 1 1 d . . . . .
N25 N 0.52308(14) 0.81248(13) 0.78554(8) 0.0233(2) Uani 1 1 d . . . . .
O23 O 0.53071(14) 0.80797(17) 0.87741(8) 0.0462(3) Uani 1 1 d . . . . .
O24 O 0.41608(11) 0.84244(12) 0.74288(7) 0.0269(2) Uani 1 1 d . . . . .
O25 O 0.62414(14) 0.78572(15) 0.73631(8) 0.0407(3) Uani 1 1 d . . . . .

loop_
_atom_site_aniso_label
_atom_site_aniso_U_11
_atom_site_aniso_U_22
_atom_site_aniso_U_33
_atom_site_aniso_U_23
_atom_site_aniso_U_13
_atom_site_aniso_U_12
N11 0.0219(6) 0.0328(6) 0.0152(5) -0.0001(4) 0.0010(4) 0.0138(5)
N12 0.0191(6) 0.0282(6) 0.0247(6) -0.0039(5) 0.0015(4) 0.0111(5)
N13 0.0140(5) 0.0267(6) 0.0155(5) -0.0014(4) 0.0005(4) 0.0053(4)
N14 0.0185(5) 0.0289(6) 0.0178(5) -0.0001(4) -0.0019(4) 0.0067(5)
C11 0.0178(6) 0.0124(5) 0.0179(6) -0.0002(4) -0.0005(5) 0.0040(5)
C12 0.0179(6) 0.0271(7) 0.0255(7) -0.0062(5) -0.0012(5) 0.0109(5)
C13 0.0169(6) 0.0190(6) 0.0170(6) -0.0014(5) -0.0024(5) 0.0072(5)
C14 0.0137(6) 0.0199(6) 0.0174(6) -0.0026(5) -0.0017(4) 0.0057(5)
C15 0.0166(6) 0.0266(7) 0.0183(6) -0.0019(5) -0.0021(5) 0.0103(5)
C16 0.0379(9) 0.0406(9) 0.0251(8) -0.0130(7) 0.0000(6) 0.0055(7)
C17 0.0266(7) 0.0183(6) 0.0263(7) -0.0008(5) -0.0035(6) 0.0060(5)
C18 0.0530(11) 0.0264(8) 0.0480(11) 0.0123(7) 0.0142(9) 0.0069(8)
O11 0.0205(5) 0.0328(6) 0.0221(5) 0.0006(4) 0.0016(4) 0.0052(4)
O12 0.0410(7) 0.0421(7) 0.0641(9) 0.0163(6) 0.0060(6) 0.0274(6)
N15 0.0183(5) 0.0273(6) 0.0181(5) -0.0009(4) 0.0006(4) 0.0096(5)
O13 0.0205(5) 0.0458(6) 0.0197(5) 0.0012(4) -0.0007(4) 0.0174(5)
O14 0.0194(5) 0.0556(7) 0.0253(5) 0.0039(5) 0.0045(4) 0.0182(5)
O15 0.0307(6) 0.0656(8) 0.0204(5) 0.0137(5) 0.0048(4) 0.0222(6)
N21 0.0210(6) 0.0365(7) 0.0150(5) 0.0030(5) -0.0002(4) 0.0107(5)
N22 0.0188(6) 0.0341(7) 0.0229(6) -0.0050(5) -0.0033(4) 0.0099(5)
N23 0.0180(5) 0.0241(6) 0.0151(5) -0.0006(4) -0.0008(4) 0.0105(4)
N24 0.0212(6) 0.0292(6) 0.0184(5) 0.0010(4) 0.0031(4) 0.0115(5)
C21 0.0198(6) 0.0153(6) 0.0172(6) -0.0008(4) 0.0001(5) 0.0067(5)
C22 0.0161(6) 0.0325(7) 0.0227(7) -0.0069(6) -0.0014(5) 0.0069(5)
C23 0.0163(6) 0.0198(6) 0.0158(6) -0.0012(5) 0.0013(5) 0.0044(5)
C24 0.0140(6) 0.0219(6) 0.0176(6) -0.0009(5) 0.0018(5) 0.0058(5)
C25 0.0309(8) 0.0195(6) 0.0259(7) -0.0011(5) 0.0045(6) 0.0084(6)
C26 0.0643(13) 0.0315(9) 0.0469(11) 0.0085(8) -0.0108(9) 0.0187(9)
C27 0.0154(6) 0.0285(7) 0.0178(6) -0.0030(5) 0.0021(5) 0.0040(5)
C28 0.0372(9) 0.0389(9) 0.0270(8) -0.0130(7) 0.0012(6) 0.0073(7)
O21 0.0283(6) 0.0299(6) 0.0655(9) 0.0092(6) 0.0171(6) 0.0031(5)
O22 0.0323(6) 0.0416(6) 0.0228(5) -0.0004(4) -0.0044(4) 0.0181(5)
N25 0.0224(6) 0.0338(7) 0.0168(5) -0.0019(5) -0.0021(4) 0.0138(5)
O23 0.0384(7) 0.0990(11) 0.0148(5) 0.0006(6) -0.0002(4) 0.0411(7)
O24 0.0206(5) 0.0405(6) 0.0234(5) 0.0011(4) -0.0035(4) 0.0155(4)
O25 0.0457(7) 0.0805(9) 0.0169(5) -0.0043(5) -0.0014(5) 0.0489(7)

loop_
_atom_type_symbol
_atom_type_description
_atom_type_scat_dispersion_real
_atom_type_scat_dispersion_imag
_atom_type_scat_source
C C 0.0033 0.0016 'International Tables Vol C Tables 4.2.6.8 and 6.1.1.4'
H H 0.0000 0.0000 'International Tables Vol C Tables 4.2.6.8 and 6.1.1.4'
N N 0.0061 0.0033 'International Tables Vol C Tables 4.2.6.8 and 6.1.1.4'
O O 0.0106 0.0060 'International Tables Vol C Tables 4.2.6.8 and 6.1.1.4'

loop_
_geom_angle_atom_site_label_1
_geom_angle_atom_site_label_2
_geom_angle_atom_site_label_3
_geom_angle
_geom_angle_site_symmetry_1
_geom_angle_site_symmetry_3
C11 N11 N12 124.13(11) . .
C11 N11 H11 120.0 . .
N12 N11 H11 114.5 . .
C12 N12 N11 116.32(11) . .
C11 N13 C13 122.67(11) . .
C11 N13 H13 120.0 . .
C13 N13 H13 117.3 . .
C11 N14 H14A 118.4 . .
C11 N14 H14B 117.4 . .
H14A N14 H14B 123.1 . .
N14 C11 N13 121.41(12) . .
N14 C11 N11 118.88(12) . .
N13 C11 N11 119.70(12) . .
N12 C12 C13 126.71(12) . .
N12 C12 H12 116.6 . .
C13 C12 H12 116.6 . .
N13 C13 C12 109.84(10) . .
N13 C13 C14 112.57(10) . .
C12 C13 C14 111.50(11) . .
N13 C13 H13A 107.6 . .
C12 C13 H13A 107.6 . .
C14 C13 H13A 107.6 . .
C17 C14 C15 109.69(11) . .
C17 C14 C13 111.50(10) . .
C15 C14 C13 110.62(10) . .
C17 C14 H14 108.3 . .
C15 C14 H14 108.3 . .
C13 C14 H14 108.3 . .
O11 C15 C16 122.89(13) . .
O11 C15 C14 120.92(12) . .
C16 C15 C14 116.18(12) . .
C15 C16 H16A 109.5 . .
C15 C16 H16B 109.5 . .
H16A C16 H16B 109.5 . .
C15 C16 H16C 109.5 . .
H16A C16 H16C 109.5 . .
H16B C16 H16C 109.5 . .
O12 C17 C18 122.33(14) . .
O12 C17 C14 120.48(13) . .
C18 C17 C14 117.19(13) . .
C17 C18 H18A 109.5 . .
C17 C18 H18B 109.5 . .
H18A C18 H18B 109.5 . .
C17 C18 H18C 109.5 . .
H18A C18 H18C 109.5 . .
H18B C18 H18C 109.5 . .
O15 N15 O14 120.98(12) . .
O15 N15 O13 119.52(11) . .
O14 N15 O13 119.50(11) . .
C21 N21 N22 123.61(11) . .
C21 N21 H21 121.5 . .
N22 N21 H21 113.2 . .
C22 N22 N21 115.76(12) . .
C21 N23 C23 121.79(11) . .
C21 N23 H23 116.5 . .
C23 N23 H23 121.0 . .
C21 N24 H24A 119.6 . .
C21 N24 H24B 117.6 . .
H24A N24 H24B 122.7 . .
N23 C21 N24 121.54(12) . .
N23 C21 N21 119.47(12) . .
N24 C21 N21 118.99(12) . .
N22 C22 C23 126.02(12) . .
N22 C22 H22 117.0 . .
C23 C22 H22 117.0 . .
N23 C23 C22 109.01(10) . .
N23 C23 C24 113.23(10) . .
C22 C23 C24 112.22(11) . .
N23 C23 H23A 107.4 . .
C22 C23 H23A 107.4 . .
C24 C23 H23A 107.4 . .
C27 C24 C25 110.01(11) . .
C27 C24 C23 110.86(11) . .
C25 C24 C23 111.26(10) . .
C27 C24 H24 108.2 . .
C25 C24 H24 108.2 . .
C23 C24 H24 108.2 . .
O21 C25 C26 123.05(15) . .
O21 C25 C24 119.98(13) . .
C26 C25 C24 116.96(14) . .
C25 C26 H26A 109.5 . .
C25 C26 H26B 109.5 . .
H26A C26 H26B 109.5 . .
C25 C26 H26C 109.5 . .
H26A C26 H26C 109.5 . .
H26B C26 H26C 109.5 . .
O22 C27 C28 122.96(13) . .
O22 C27 C24 121.19(12) . .
C28 C27 C24 115.84(13) . .
C27 C28 H28A 109.5 . .
C27 C28 H28B 109.5 . .
H28A C28 H28B 109.5 . .
C27 C28 H28C 109.5 . .
H28A C28 H28C 109.5 . .
H28B C28 H28C 109.5 . .
O23 N25 O25 118.84(12) . .
O23 N25 O24 120.92(12) . .
O25 N25 O24 120.24(11) . .

loop_
_geom_bond_atom_site_label_1
_geom_bond_atom_site_label_2
_geom_bond_distance
_geom_bond_site_symmetry_2
N11 C11 1.3413(17) .
N11 N12 1.3874(16) .
N11 H11 0.9169 .
N12 C12 1.2712(18) .
N13 C11 1.3269(16) .
N13 C13 1.4642(16) .
N13 H13 0.9431 .
N14 C11 1.3190(17) .
N14 H14A 0.9109 .
N14 H14B 0.8791 .
C12 C13 1.4985(18) .
C12 H12 0.9500 .
C13 C14 1.5500(17) .
C13 H13A 1.0000 .
C14 C17 1.5254(18) .
C14 C15 1.5271(18) .
C14 H14 1.0000 .
C15 O11 1.2071(17) .
C15 C16 1.4910(19) .
C16 H16A 0.9800 .
C16 H16B 0.9800 .
C16 H16C 0.9800 .
C17 O12 1.2063(19) .
C17 C18 1.494(2) .
C18 H18A 0.9800 .
C18 H18B 0.9800 .
C18 H18C 0.9800 .
N15 O15 1.2438(15) .
N15 O14 1.2528(15) .
N15 O13 1.2539(15) .
N21 C21 1.3387(17) .
N21 N22 1.3957(16) .
N21 H21 0.8944 .
N22 C22 1.2704(18) .
N23 C21 1.3253(16) .
N23 C23 1.4636(16) .
N23 H23 0.9299 .
N24 C21 1.3266(17) .
N24 H24A 0.9101 .
N24 H24B 0.8677 .
C22 C23 1.5027(18) .
C22 H22 0.9500 .
C23 C24 1.5487(17) .
C23 H23A 1.0000 .
C24 C27 1.5256(18) .
C24 C25 1.5258(19) .
C24 H24 1.0000 .
C25 O21 1.2117(19) .
C25 C26 1.488(2) .
C26 H26A 0.9800 .
C26 H26B 0.9800 .
C26 H26C 0.9800 .
C27 O22 1.2077(18) .
C27 C28 1.502(2) .
C28 H28A 0.9800 .
C28 H28B 0.9800 .
C28 H28C 0.9800 .
N25 O23 1.2451(15) .
N25 O25 1.2483(15) .
N25 O24 1.2487(15) .
